data_2243481
loop_
_publ_author_name
'Ossinger, Sascha'
'N\"ather, Christian'
'Tuczek, Felix'

_publ_section_title
;
 Crystal structure of
 bis{(3,5-dimethylpyrazol-1-yl)dihydro[3-(pyridin-2-yl)pyrazol-1-yl]borato}iron(II)
;
_journal_coeditor_code WM5574
_journal_issue 8
_journal_name_full 'Acta Crystallographica Section E'
_journal_page_first 1266
_journal_page_last 1270
_journal_paper_doi 10.1107/S2056989020009214
_journal_volume 76
_journal_year 2020
_chemical_formula_iupac '[Fe (C13 H15 B1 N5)2]'
_chemical_formula_sum 'C26 H30 B2 Fe N10'
_chemical_formula_weight 560.07
_chemical_name_systematic Bis{(3,5-dimethylpyrazol-1-yl)dihydro[3-(pyridin-2-yl)pyrazol-1-yl]borato}iron(II)
_space_group_crystal_system monoclinic
_space_group_IT_number 14
_space_group_name_Hall '-P 2ybc'
_space_group_name_H-M_alt 'P 1 21/c 1'
_atom_sites_solution_hydrogens mixed
_audit_creation_method SHELXL-2018/3
_cell_angle_alpha 90
_cell_angle_beta 99.711(3)
_cell_angle_gamma 90
_cell_formula_units_Z 4
_cell_length_a 17.1798(6)
_cell_length_b 8.7991(2)
_cell_length_c 18.7608(7)
_cell_measurement_reflns_used 16844
_cell_measurement_temperature 200(2)
_cell_measurement_theta_max 27.003
_cell_measurement_theta_min 2.203
_cell_volume 2795.37(16)
_computing_cell_refinement
;
X-AREA (Stoe & Cie, 2008)
;
_computing_data_collection
;
X-AREA (Stoe & Cie, 2008)
;
_computing_data_reduction
;
X-AREA (Stoe & Cie, 2008)
;
_computing_molecular_graphics
;
DIAMOND (Brandenburg, 1999)
;
_computing_publication_material
;
publCIF (Westrip, 2010)
;
_computing_structure_refinement
;
<i>SHELXL2018/3</i> (Sheldrick, 2015b)
;
_computing_structure_solution 'SHELXT (Sheldrick, 2015a)'
_diffrn_ambient_temperature 200(2)
_diffrn_measured_fraction_theta_full 0.993
_diffrn_measured_fraction_theta_max 0.994
_diffrn_measurement_device_type 'Stoe IPDS-1'
_diffrn_measurement_method 'Omega scans'
_diffrn_radiation_type MoK\a
_diffrn_radiation_wavelength 0.71073
_diffrn_reflns_av_R_equivalents 0.0287
_diffrn_reflns_av_unetI/netI 0.0236
_diffrn_reflns_limit_h_max 20
_diffrn_reflns_limit_h_min -21
_diffrn_reflns_limit_k_max 10
_diffrn_reflns_limit_k_min -11
_diffrn_reflns_limit_l_max 23
_diffrn_reflns_limit_l_min -23
_diffrn_reflns_number 16844
_diffrn_reflns_theta_full 25.242
_diffrn_reflns_theta_max 27.003
_diffrn_reflns_theta_min 2.203
_exptl_absorpt_coefficient_mu 0.575
_exptl_absorpt_correction_T_max 0.9599
_exptl_absorpt_correction_T_min 0.8045
_exptl_absorpt_correction_type numerical
_exptl_absorpt_process_details
;
(X-Red and X-Shape; Stoe & Cie, 2008)
;
_exptl_crystal_colour orange
_exptl_crystal_density_diffrn 1.331
_exptl_crystal_description bar
_exptl_crystal_F_000 1168
_exptl_crystal_size_max 0.20
_exptl_crystal_size_mid 0.12
_exptl_crystal_size_min 0.08
_refine_diff_density_max 0.236
_refine_diff_density_min -0.320
_refine_ls_extinction_method none
_refine_ls_goodness_of_fit_ref 1.042
_refine_ls_hydrogen_treatment mixed
_refine_ls_matrix_type full
_refine_ls_number_parameters 372
_refine_ls_number_reflns 6071
_refine_ls_number_restraints 0
_refine_ls_restrained_S_all 1.042
_refine_ls_R_factor_all 0.0439
_refine_ls_R_factor_gt 0.0340
_refine_ls_shift/su_max 0.001
_refine_ls_shift/su_mean 0.000
_refine_ls_structure_factor_coef Fsqd
_refine_ls_weighting_details 'w=1/[\s^2^(Fo^2^)+(0.0488P)^2^+0.5301P] where P=(Fo^2^+2Fc^2^)/3'
_refine_ls_weighting_scheme calc
_refine_ls_wR_factor_gt 0.0861
_refine_ls_wR_factor_ref 0.0906
_reflns_number_gt 5067
_reflns_number_total 6071
_reflns_threshold_expression 'I > 2\s(I)'
_cod_data_source_file wm5574sup1.cif
_cod_data_source_block I
_cod_original_sg_symbol_H-M 'P 21/c'
_cod_database_code 2243481
_shelx_space_group_comment
;
The symmetry employed for this shelxl refinement is uniquely defined
by the following loop, which should always be used as a source of
symmetry information in preference to the above space-group names.
They are only intended as comments.
;

loop_
_space_group_symop_operation_xyz
'x, y, z'
'-x, y+1/2, -z+1/2'
'-x, -y, -z'
'x, -y-1/2, z-1/2'

loop_
_atom_site_type_symbol
_atom_site_label
_atom_site_fract_x
_atom_site_fract_y
_atom_site_fract_z
_atom_site_U_iso_or_equiv
_atom_site_adp_type
_atom_site_calc_flag
_atom_site_occupancy
_atom_site_disorder_assembly
_atom_site_disorder_group
Fe Fe1 0.25357(2) 0.66865(3) 0.38412(2) 0.03635(8) Uani d 1 . .
N N1 0.24645(8) 0.42005(16) 0.41986(8) 0.0424(3) Uani d 1 . .
C C1 0.31541(11) 0.34392(19) 0.42876(9) 0.0431(4) Uani d 1 . .
C C2 0.32056(14) 0.1918(2) 0.44860(11) 0.0556(5) Uani d 1 . .
H H2 0.369711 0.139860 0.454262 0.067 Uiso calc 1 . .
C C3 0.25320(15) 0.1174(2) 0.45993(11) 0.0642(6) Uani d 1 . .
H H3 0.255326 0.013376 0.473603 0.077 Uiso calc 1 . .
C C4 0.18277(14) 0.1952(2) 0.45128(11) 0.0609(5) Uani d 1 . .
H H4 0.135633 0.145907 0.458790 0.073 Uiso calc 1 . .
C C5 0.18194(12) 0.3461(2) 0.43149(11) 0.0522(4) Uani d 1 . .
H H5 0.133329 0.399861 0.425881 0.063 Uiso calc 1 . .
C C6 0.38277(10) 0.43509(19) 0.41776(9) 0.0419(4) Uani d 1 . .
N N2 0.37079(7) 0.58498(16) 0.41015(7) 0.0388(3) Uani d 1 . .
N N3 0.43977(8) 0.64900(17) 0.40183(8) 0.0432(3) Uani d 1 . .
C C7 0.49500(11) 0.5398(2) 0.40489(11) 0.0542(5) Uani d 1 . .
H H7 0.548765 0.555785 0.400833 0.065 Uiso calc 1 . .
C C8 0.46140(11) 0.4016(2) 0.41481(11) 0.0538(5) Uani d 1 . .
H H8 0.486204 0.304748 0.418770 0.065 Uiso calc 1 . .
B B1 0.44835(11) 0.8240(3) 0.40255(12) 0.0481(5) Uani d 1 . .
H H1A 0.5065(13) 0.849(2) 0.3886(11) 0.059(6) Uiso d 1 . .
H H2A 0.4405(12) 0.867(2) 0.4583(12) 0.057(6) Uiso d 1 . .
N N4 0.38384(8) 0.89317(17) 0.34347(8) 0.0415(3) Uani d 1 . .
N N5 0.30409(8) 0.87040(16) 0.34245(7) 0.0397(3) Uani d 1 . .
C C9 0.26662(10) 0.9666(2) 0.29304(10) 0.0458(4) Uani d 1 . .
C C10 0.32095(12) 1.0504(2) 0.26233(11) 0.0556(5) Uani d 1 . .
H H10 0.309803 1.125859 0.225828 0.067 Uiso calc 1 . .
C C11 0.39404(11) 1.0018(2) 0.29549(10) 0.0498(4) Uani d 1 . .
C C12 0.17874(11) 0.9804(2) 0.27768(12) 0.0568(5) Uani d 1 . .
H H12A 0.157151 0.907477 0.240004 0.085 Uiso calc 1 . .
H H12B 0.164113 1.083753 0.261118 0.085 Uiso calc 1 . .
H H12C 0.157288 0.959006 0.321832 0.085 Uiso calc 1 . .
C C13 0.47337(13) 1.0549(3) 0.28292(14) 0.0679(6) Uani d 1 . .
H H13A 0.503941 1.091565 0.328528 0.102 Uiso calc 1 . .
H H13B 0.466683 1.137548 0.247405 0.102 Uiso calc 1 . .
H H13C 0.501442 0.970313 0.264603 0.102 Uiso calc 1 . .
N N21 0.25062(8) 0.55241(17) 0.27238(8) 0.0427(3) Uani d 1 . .
C C21 0.31204(11) 0.5194(2) 0.23987(10) 0.0490(4) Uani d 1 . .
H H21 0.362874 0.554639 0.261370 0.059 Uiso calc 1 . .
C C22 0.30524(13) 0.4369(2) 0.17666(10) 0.0565(5) Uani d 1 . .
H H22 0.350227 0.416218 0.154950 0.068 Uiso calc 1 . .
C C23 0.23111(14) 0.3848(3) 0.14559(11) 0.0604(5) Uani d 1 . .
H H23 0.224711 0.325513 0.102665 0.072 Uiso calc 1 . .
C C24 0.16692(12) 0.4197(2) 0.17750(10) 0.0552(5) Uani d 1 . .
H H24 0.115568 0.386001 0.156645 0.066 Uiso calc 1 . .
C C25 0.17838(10) 0.5048(2) 0.24059(9) 0.0446(4) Uani d 1 . .
C C26 0.11446(10) 0.5525(2) 0.27746(9) 0.0453(4) Uani d 1 . .
N N22 0.13333(8) 0.64402(16) 0.33500(8) 0.0412(3) Uani d 1 . .
N N23 0.06650(8) 0.67339(18) 0.36111(8) 0.0454(3) Uani d 1 . .
C C27 0.00588(10) 0.6020(3) 0.31960(12) 0.0587(5) Uani d 1 . .
H H27 -0.047595 0.605253 0.326591 0.070 Uiso calc 1 . .
C C28 0.03319(11) 0.5240(3) 0.26587(12) 0.0602(5) Uani d 1 . .
H H28 0.003562 0.463864 0.228849 0.072 Uiso calc 1 . .
B B21 0.06608(11) 0.7902(3) 0.42263(12) 0.0480(5) Uani d 1 . .
H H21A 0.0796(12) 0.901(2) 0.4020(11) 0.053(5) Uiso d 1 . .
H H21B 0.0062(12) 0.785(2) 0.4387(10) 0.051(5) Uiso d 1 . .
N N24 0.13042(7) 0.74699(16) 0.48779(8) 0.0406(3) Uani d 1 . .
N N25 0.20937(7) 0.73351(16) 0.48249(7) 0.0385(3) Uani d 1 . .
C C29 0.24801(10) 0.7151(2) 0.55021(9) 0.0433(4) Uani d 1 . .
C C30 0.19569(11) 0.7175(2) 0.59869(10) 0.0527(4) Uani d 1 . .
H H30 0.208023 0.707301 0.649760 0.063 Uiso calc 1 . .
C C31 0.12210(11) 0.7378(2) 0.55775(10) 0.0503(4) Uani d 1 . .
C C32 0.33549(11) 0.6980(3) 0.56723(11) 0.0631(6) Uani d 1 . .
H H32A 0.350805 0.600726 0.548199 0.095 Uiso calc 1 . .
H H32B 0.352579 0.700541 0.619763 0.095 Uiso calc 1 . .
H H32C 0.360596 0.781333 0.544921 0.095 Uiso calc 1 . .
C C33 0.04415(13) 0.7534(4) 0.58257(13) 0.0757(7) Uani d 1 . .
H H33A 0.021738 0.853680 0.568847 0.114 Uiso calc 1 . .
H H33B 0.051594 0.742262 0.635260 0.114 Uiso calc 1 . .
H H33C 0.008067 0.674317 0.559854 0.114 Uiso calc 1 . .

loop_
_atom_site_aniso_label
_atom_site_aniso_U_11
_atom_site_aniso_U_22
_atom_site_aniso_U_33
_atom_site_aniso_U_12
_atom_site_aniso_U_13
_atom_site_aniso_U_23
Fe1 0.02667(11) 0.03770(13) 0.04343(13) 0.00015(9) 0.00229(8) 0.00072(9)
N1 0.0431(7) 0.0389(7) 0.0438(7) -0.0020(6) 0.0036(6) 0.0004(6)
C1 0.0525(9) 0.0378(8) 0.0387(8) 0.0031(7) 0.0069(7) -0.0024(6)
C2 0.0756(13) 0.0385(10) 0.0546(11) 0.0088(9) 0.0164(10) 0.0008(8)
C3 0.1000(17) 0.0387(10) 0.0559(11) -0.0080(11) 0.0187(11) 0.0003(8)
C4 0.0751(14) 0.0506(11) 0.0568(11) -0.0189(10) 0.0104(10) 0.0009(9)
C5 0.0514(10) 0.0516(11) 0.0525(10) -0.0101(8) 0.0052(8) 0.0025(8)
C6 0.0437(8) 0.0409(9) 0.0403(8) 0.0105(7) 0.0050(6) 0.0008(7)
N2 0.0298(6) 0.0408(7) 0.0446(7) 0.0034(5) 0.0028(5) 0.0020(6)
N3 0.0285(6) 0.0516(8) 0.0485(8) 0.0053(6) 0.0034(5) 0.0039(6)
C7 0.0349(8) 0.0649(12) 0.0631(11) 0.0139(8) 0.0089(8) 0.0066(9)
C8 0.0476(10) 0.0521(11) 0.0623(11) 0.0191(9) 0.0112(8) 0.0038(9)
B1 0.0322(9) 0.0524(11) 0.0569(12) -0.0038(8) -0.0007(8) 0.0055(9)
N4 0.0324(6) 0.0429(7) 0.0487(8) -0.0025(6) 0.0056(5) 0.0040(6)
N5 0.0321(6) 0.0399(7) 0.0457(7) -0.0008(5) 0.0029(5) 0.0042(6)
C9 0.0424(9) 0.0439(9) 0.0484(9) 0.0041(7) 0.0001(7) 0.0061(7)
C10 0.0565(11) 0.0551(11) 0.0542(11) 0.0009(9) 0.0063(8) 0.0172(9)
C11 0.0480(10) 0.0496(10) 0.0531(10) -0.0051(8) 0.0119(8) 0.0061(8)
C12 0.0439(10) 0.0586(12) 0.0633(11) 0.0090(8) -0.0037(8) 0.0111(9)
C13 0.0558(12) 0.0706(14) 0.0809(15) -0.0096(11) 0.0219(11) 0.0160(12)
N21 0.0387(7) 0.0448(8) 0.0434(7) -0.0010(6) 0.0035(6) 0.0019(6)
C21 0.0448(9) 0.0538(11) 0.0487(10) 0.0018(8) 0.0084(7) 0.0032(8)
C22 0.0631(12) 0.0607(12) 0.0475(10) 0.0071(10) 0.0143(9) 0.0027(9)
C23 0.0767(14) 0.0591(12) 0.0445(10) 0.0002(11) 0.0076(9) -0.0054(9)
C24 0.0570(11) 0.0583(12) 0.0469(10) -0.0084(9) -0.0009(8) -0.0045(8)
C25 0.0430(9) 0.0455(9) 0.0429(8) -0.0034(7) 0.0005(7) 0.0013(7)
C26 0.0375(8) 0.0502(10) 0.0448(9) -0.0061(7) -0.0030(7) -0.0013(7)
N22 0.0298(6) 0.0448(8) 0.0469(7) -0.0006(5) 0.0005(5) -0.0006(6)
N23 0.0272(6) 0.0539(9) 0.0531(8) -0.0012(6) 0.0013(5) -0.0010(7)
C27 0.0305(8) 0.0751(13) 0.0670(12) -0.0082(9) -0.0016(8) -0.0109(10)
C28 0.0399(9) 0.0740(14) 0.0623(12) -0.0125(9) -0.0039(8) -0.0153(10)
B21 0.0317(9) 0.0549(12) 0.0556(11) 0.0055(8) 0.0020(8) -0.0017(9)
N24 0.0300(6) 0.0438(8) 0.0483(8) -0.0002(6) 0.0072(5) -0.0011(6)
N25 0.0297(6) 0.0402(7) 0.0449(7) 0.0023(5) 0.0042(5) -0.0005(6)
C29 0.0397(8) 0.0431(9) 0.0455(9) 0.0056(7) 0.0022(7) -0.0012(7)
C30 0.0512(10) 0.0627(11) 0.0440(9) 0.0047(9) 0.0073(8) 0.0016(8)
C31 0.0426(9) 0.0576(11) 0.0524(10) -0.0021(8) 0.0125(7) -0.0007(8)
C32 0.0428(10) 0.0910(16) 0.0515(10) 0.0188(10) -0.0031(8) -0.0079(10)
C33 0.0482(11) 0.118(2) 0.0653(13) -0.0035(13) 0.0219(10) -0.0001(14)

loop_
_atom_type_symbol
_atom_type_description
_atom_type_scat_dispersion_real
_atom_type_scat_dispersion_imag
_atom_type_scat_source
C C 0.0033 0.0016 'International Tables Vol C Tables 4.2.6.8 and 6.1.1.4'
H H 0.0000 0.0000 'International Tables Vol C Tables 4.2.6.8 and 6.1.1.4'
B B 0.0013 0.0007 'International Tables Vol C Tables 4.2.6.8 and 6.1.1.4'
N N 0.0061 0.0033 'International Tables Vol C Tables 4.2.6.8 and 6.1.1.4'
Fe Fe 0.3463 0.8444 'International Tables Vol C Tables 4.2.6.8 and 6.1.1.4'

loop_
_geom_angle_atom_site_label_1
_geom_angle_atom_site_label_2
_geom_angle_atom_site_label_3
_geom_angle_site_symmetry_1
_geom_angle_site_symmetry_3
_geom_angle
_geom_angle_publ_flag
N2 Fe1 N22 . . 151.54(6) ?
N2 Fe1 N5 . . 86.86(5) y
N22 Fe1 N5 . . 110.14(5) y
N2 Fe1 N25 . . 110.34(5) y
N22 Fe1 N25 . . 86.68(5) y
N5 Fe1 N25 . . 107.84(5) y
N2 Fe1 N1 . . 72.40(5) y
N22 Fe1 N1 . . 86.20(5) y
N5 Fe1 N1 . . 157.65(5) y
N25 Fe1 N1 . . 87.65(5) y
N2 Fe1 N21 . . 86.01(5) y
N22 Fe1 N21 . . 72.10(5) y
N5 Fe1 N21 . . 89.10(5) y
N25 Fe1 N21 . . 156.60(5) y
N1 Fe1 N21 . . 81.38(5) y
C5 N1 C1 . . 118.35(16) ?
C5 N1 Fe1 . . 126.76(13) ?
C1 N1 Fe1 . . 114.89(11) ?
N1 C1 C2 . . 121.87(18) ?
N1 C1 C6 . . 114.42(15) ?
C2 C1 C6 . . 123.70(17) ?
C3 C2 C1 . . 118.8(2) ?
C4 C3 C2 . . 119.41(19) ?
C3 C4 C5 . . 118.7(2) ?
N1 C5 C4 . . 122.9(2) ?
N2 C6 C8 . . 109.69(16) ?
N2 C6 C1 . . 116.60(15) ?
C8 C6 C1 . . 133.68(17) ?
C6 N2 N3 . . 107.60(13) ?
C6 N2 Fe1 . . 119.29(11) ?
N3 N2 Fe1 . . 130.43(11) ?
C7 N3 N2 . . 108.96(15) ?
C7 N3 B1 . . 130.21(16) ?
N2 N3 B1 . . 120.03(14) ?
N3 C7 C8 . . 109.22(16) ?
C7 C8 C6 . . 104.53(16) ?
N3 B1 N4 . . 109.16(15) ?
C11 N4 N5 . . 109.56(14) ?
C11 N4 B1 . . 126.75(15) ?
N5 N4 B1 . . 122.65(14) ?
C9 N5 N4 . . 106.14(13) ?
C9 N5 Fe1 . . 126.18(11) ?
N4 N5 Fe1 . . 124.57(10) ?
N5 C9 C10 . . 110.18(15) ?
N5 C9 C12 . . 122.54(17) ?
C10 C9 C12 . . 127.25(17) ?
C11 C10 C9 . . 105.92(16) ?
N4 C11 C10 . . 108.20(16) ?
N4 C11 C13 . . 123.53(17) ?
C10 C11 C13 . . 128.27(18) ?
C21 N21 C25 . . 117.96(16) ?
C21 N21 Fe1 . . 127.44(12) ?
C25 N21 Fe1 . . 114.43(12) ?
N21 C21 C22 . . 123.22(18) ?
C21 C22 C23 . . 118.3(2) ?
C24 C23 C22 . . 119.36(19) ?
C23 C24 C25 . . 118.91(18) ?
N21 C25 C24 . . 122.18(17) ?
N21 C25 C26 . . 114.32(15) ?
C24 C25 C26 . . 123.49(16) ?
N22 C26 C28 . . 109.37(17) ?
N22 C26 C25 . . 117.15(14) ?
C28 C26 C25 . . 133.48(17) ?
C26 N22 N23 . . 107.61(13) ?
C26 N22 Fe1 . . 119.67(11) ?
N23 N22 Fe1 . . 130.40(11) ?
C27 N23 N22 . . 108.89(15) ?
C27 N23 B21 . . 129.91(16) ?
N22 N23 B21 . . 120.69(13) ?
N23 C27 C28 . . 109.43(17) ?
C27 C28 C26 . . 104.69(16) ?
N23 B21 N24 . . 109.44(15) ?
C31 N24 N25 . . 109.38(13) ?
C31 N24 B21 . . 127.18(15) ?
N25 N24 B21 . . 122.83(14) ?
C29 N25 N24 . . 106.11(13) ?
C29 N25 Fe1 . . 125.55(11) ?
N24 N25 Fe1 . . 124.62(10) ?
N25 C29 C30 . . 110.40(15) ?
N25 C29 C32 . . 122.39(17) ?
C30 C29 C32 . . 127.20(17) ?
C31 C30 C29 . . 105.85(16) ?
N24 C31 C30 . . 108.26(16) ?
N24 C31 C33 . . 123.06(17) ?
C30 C31 C33 . . 128.65(18) ?

loop_
_geom_bond_atom_site_label_1
_geom_bond_atom_site_label_2
_geom_bond_site_symmetry_2
_geom_bond_distance
_geom_bond_publ_flag
Fe1 N2 . 2.1222(13) y
Fe1 N22 . 2.1264(13) y
Fe1 N5 . 2.1782(14) y
Fe1 N25 . 2.1866(14) y
Fe1 N1 . 2.2972(14) y
Fe1 N21 . 2.3255(15) y
N1 C5 . 1.334(2) ?
N1 C1 . 1.347(2) ?
C1 C2 . 1.388(2) ?
C1 C6 . 1.451(3) ?
C2 C3 . 1.377(3) ?
C3 C4 . 1.376(3) ?
C4 C5 . 1.378(3) ?
C6 N2 . 1.339(2) ?
C6 C8 . 1.393(2) ?
N2 N3 . 1.3449(19) ?
N3 C7 . 1.345(2) ?
N3 B1 . 1.547(3) ?
C7 C8 . 1.372(3) ?
B1 N4 . 1.553(2) ?
N4 C11 . 1.345(2) ?
N4 N5 . 1.3817(18) ?
N5 C9 . 1.338(2) ?
C9 C10 . 1.388(3) ?
C9 C12 . 1.493(2) ?
C10 C11 . 1.372(3) ?
C11 C13 . 1.497(3) ?
N21 C21 . 1.337(2) ?
N21 C25 . 1.350(2) ?
C21 C22 . 1.379(3) ?
C22 C23 . 1.386(3) ?
C23 C24 . 1.375(3) ?
C24 C25 . 1.386(3) ?
C25 C26 . 1.455(3) ?
C26 N22 . 1.342(2) ?
C26 C28 . 1.399(2) ?
N22 N23 . 1.347(2) ?
N23 C27 . 1.346(2) ?
N23 B21 . 1.547(3) ?
C27 C28 . 1.366(3) ?
B21 N24 . 1.551(2) ?
N24 C31 . 1.346(2) ?
N24 N25 . 1.3816(18) ?
N25 C29 . 1.340(2) ?
C29 C30 . 1.382(3) ?
C29 C32 . 1.490(2) ?
C30 C31 . 1.376(3) ?
C31 C33 . 1.496(3) ?

loop_
_geom_hbond_atom_site_label_D
_geom_hbond_atom_site_label_H
_geom_hbond_atom_site_label_A
_geom_hbond_site_symmetry_A
_geom_hbond_distance_DH
_geom_hbond_distance_HA
_geom_hbond_distance_DA
_geom_hbond_angle_DHA
_geom_hbond_publ_flag
C3 H3 N25 1_545 0.95 2.60 3.502(4) 159 yes

_cod_database_fobs_code 2243481
